data_4080960
loop_
_publ_author_name
'Yang, Wei'
'Wang, Dawei'
'Song, Qijun'
'Zhang, Song'
'Wang, Quan'
'Ding, Yuqiang'

_publ_section_title
;
 Phosphorescent Cyclometalated Iridium(III) Complexes Based on Amidate
 Ancillary Ligands: Their Synthesis and Photophysical Properties
;
_journal_issue 15
_journal_name_full Organometallics
_journal_page_first 4130
_journal_paper_doi 10.1021/om400275m
_journal_volume 32
_journal_year 2013
_chemical_formula_moiety 'C44 H32 Ir N3 O2'
_chemical_formula_sum 'C44 H32 Ir N3 O2'
_chemical_formula_weight 826.93
_chemical_name_systematic
; 
 ? 
;
_space_group_IT_number 14
_symmetry_cell_setting monoclinic
_symmetry_space_group_name_Hall '-P 2ybc'
_symmetry_space_group_name_H-M 'P 1 21/c 1'
_atom_sites_solution_hydrogens geom
_atom_sites_solution_primary direct
_atom_sites_solution_secondary difmap
_audit_creation_method SHELXL-97
_cell_angle_alpha 90.00
_cell_angle_beta 103.379(3)
_cell_angle_gamma 90.00
_cell_formula_units_Z 4
_cell_length_a 10.3474(14)
_cell_length_b 18.389(2)
_cell_length_c 18.205(3)
_cell_measurement_reflns_used 14860
_cell_measurement_temperature 223(2)
_cell_measurement_theta_max 27.5
_cell_measurement_theta_min 3.0
_cell_volume 3370.0(8)
_computing_cell_refinement CrystalClear
_computing_data_collection CrystalClear
_computing_data_reduction CrystalStructure
_computing_structure_refinement 'SHELXL-97 (Sheldrick, 1997)'
_computing_structure_solution 'SHELXS-97 (Sheldrick, 1990)'
_diffrn_ambient_temperature 223(2)
_diffrn_detector_area_resol_mean 14.63
_diffrn_measured_fraction_theta_full 0.992
_diffrn_measured_fraction_theta_max 0.992
_diffrn_measurement_device_type 'Rigaku Saturn'
_diffrn_measurement_method \w
_diffrn_radiation_monochromator graphite
_diffrn_radiation_source 'fine-focus sealed tube'
_diffrn_radiation_type MoK\a
_diffrn_radiation_wavelength 0.71075
_diffrn_reflns_av_R_equivalents 0.0443
_diffrn_reflns_av_sigmaI/netI 0.0629
_diffrn_reflns_limit_h_max 13
_diffrn_reflns_limit_h_min -13
_diffrn_reflns_limit_k_max 23
_diffrn_reflns_limit_k_min -20
_diffrn_reflns_limit_l_max 23
_diffrn_reflns_limit_l_min -18
_diffrn_reflns_number 18795
_diffrn_reflns_theta_full 27.51
_diffrn_reflns_theta_max 27.51
_diffrn_reflns_theta_min 3.04
_exptl_absorpt_coefficient_mu 4.006
_exptl_absorpt_correction_T_max 0.300
_exptl_absorpt_correction_T_min 0.187
_exptl_absorpt_correction_type multi-scan
_exptl_absorpt_process_details 'Jacobson, R. (1998) Private communication'
_exptl_crystal_colour red
_exptl_crystal_density_diffrn 1.630
_exptl_crystal_density_method 'not measured'
_exptl_crystal_description block
_exptl_crystal_F_000 1640
_exptl_crystal_size_max 0.45
_exptl_crystal_size_mid 0.40
_exptl_crystal_size_min 0.30
_refine_diff_density_max 0.802
_refine_diff_density_min -1.673
_refine_diff_density_rms 0.127
_refine_ls_extinction_method none
_refine_ls_goodness_of_fit_ref 1.007
_refine_ls_hydrogen_treatment constr
_refine_ls_matrix_type full
_refine_ls_number_parameters 500
_refine_ls_number_reflns 7691
_refine_ls_number_restraints 493
_refine_ls_restrained_S_all 0.978
_refine_ls_R_factor_all 0.0611
_refine_ls_R_factor_gt 0.0513
_refine_ls_shift/su_max 0.002
_refine_ls_shift/su_mean 0.000
_refine_ls_structure_factor_coef Fsqd
_refine_ls_weighting_details 'calc w=1/[\s^2^(Fo^2^)+(0.0680P)^2^+3.9000P] where P=(Fo^2^+2Fc^2^)/3'
_refine_ls_weighting_scheme calc
_refine_ls_wR_factor_gt 0.1255
_refine_ls_wR_factor_ref 0.1335
_reflns_number_gt 6777
_reflns_number_total 7691
_reflns_threshold_expression >2sigma(I)
_cod_data_source_file om400275m_si_001.cif
_cod_data_source_block 2e
_cod_original_cell_volume 3369.9(8)
_cod_original_sg_symbol_H-M 'P 21/c'
_cod_database_code 4080960

loop_
_symmetry_equiv_pos_as_xyz
'x, y, z'
'-x, y+1/2, -z+1/2'
'-x, -y, -z'
'x, -y-1/2, z-1/2'

loop_
_atom_site_label
_atom_site_type_symbol
_atom_site_fract_x
_atom_site_fract_y
_atom_site_fract_z
_atom_site_U_iso_or_equiv
_atom_site_adp_type
_atom_site_occupancy
_atom_site_symmetry_multiplicity
_atom_site_calc_flag
_atom_site_refinement_flags
_atom_site_disorder_assembly
_atom_site_disorder_group
Ir1 Ir 0.53436(2) 0.242052(12) 0.561643(12) 0.03170(9) Uani 1 1 d . A .
O2 O 0.3484(4) 0.1779(2) 0.5523(2) 0.0367(9) Uani 1 1 d . . .
N1 N 0.4801(5) 0.3433(3) 0.5932(3) 0.0369(11) Uani 1 1 d . . .
N2 N 0.6059(4) 0.1402(2) 0.5378(3) 0.0300(9) Uani 1 1 d . . .
N3 N 0.3623(5) 0.2583(2) 0.4659(3) 0.0331(10) Uani 1 1 d . . .
C1 C 0.3693(6) 0.3579(3) 0.6211(3) 0.0404(14) Uani 1 1 d . . .
C2 C 0.2980(6) 0.3008(4) 0.6453(4) 0.0504(16) Uani 1 1 d . . .
H2 H 0.3283 0.2526 0.6450 0.061 Uiso 1 1 calc R . .
C3 C 0.1842(8) 0.3157(5) 0.6693(4) 0.065(2) Uani 1 1 d . . .
H3 H 0.1365 0.2774 0.6846 0.078 Uiso 1 1 calc R . .
C4 C 0.1382(8) 0.3876(5) 0.6712(4) 0.068(2) Uani 1 1 d . . .
H4 H 0.0591 0.3971 0.6865 0.082 Uiso 1 1 calc R . .
C5 C 0.2091(8) 0.4429(5) 0.6506(4) 0.062(2) Uani 1 1 d . . .
H5 H 0.1783 0.4909 0.6524 0.075 Uiso 1 1 calc R . .
C6 C 0.3273(7) 0.4309(4) 0.6269(3) 0.0462(16) Uani 1 1 d . . .
C7 C 0.4097(8) 0.4870(4) 0.6117(4) 0.0556(19) Uani 1 1 d . . .
H7 H 0.3851 0.5358 0.6160 0.067 Uiso 1 1 calc R . .
C8 C 0.5225(7) 0.4717(4) 0.5913(4) 0.0478(16) Uani 1 1 d . . .
H8 H 0.5793 0.5095 0.5837 0.057 Uiso 1 1 calc R . .
C9 C 0.5565(6) 0.3986(3) 0.5810(3) 0.0397(14) Uani 1 1 d . . .
C10 C 0.6730(6) 0.3764(3) 0.5541(4) 0.0396(13) Uani 1 1 d . A .
C11 C 0.7711(7) 0.4250(4) 0.5420(4) 0.0524(17) Uani 1 1 d . . .
H11 H 0.7635 0.4752 0.5501 0.063 Uiso 1 1 calc R . .
C12 C 0.8786(7) 0.3979(4) 0.5180(4) 0.0557(18) Uani 1 1 d . . .
H12 H 0.9433 0.4299 0.5081 0.067 Uiso 1 1 calc R . .
C13 C 0.8917(7) 0.3241(4) 0.5085(4) 0.0501(16) Uani 1 1 d . . .
H13 H 0.9655 0.3061 0.4923 0.060 Uiso 1 1 calc R . .
C14 C 0.7958(6) 0.2759(4) 0.5229(4) 0.0445(14) Uani 1 1 d . A .
H14 H 0.8072 0.2256 0.5175 0.053 Uiso 1 1 calc R . .
C15 C 0.6846(6) 0.3009(3) 0.5448(3) 0.0379(13) Uani 1 1 d . . .
C16 C 0.5883(5) 0.1064(3) 0.4680(3) 0.0310(11) Uani 1 1 d . . .
C17 C 0.5259(6) 0.1437(3) 0.4017(3) 0.0394(13) Uani 1 1 d . . .
H17 H 0.4980 0.1920 0.4046 0.047 Uiso 1 1 calc R . .
C18 C 0.5056(6) 0.1096(4) 0.3329(3) 0.0435(14) Uani 1 1 d . . .
H18 H 0.4640 0.1354 0.2892 0.052 Uiso 1 1 calc R . .
C19 C 0.5453(6) 0.0377(4) 0.3259(4) 0.0447(14) Uani 1 1 d . . .
H19 H 0.5289 0.0151 0.2784 0.054 Uiso 1 1 calc R . .
C20 C 0.6082(6) 0.0008(3) 0.3893(4) 0.0421(14) Uani 1 1 d . . .
H20 H 0.6375 -0.0471 0.3851 0.051 Uiso 1 1 calc R . .
C21 C 0.6294(5) 0.0341(3) 0.4609(3) 0.0338(12) Uani 1 1 d . . .
C22 C 0.6927(6) -0.0036(3) 0.5274(3) 0.0397(13) Uani 1 1 d . . .
H22 H 0.7217 -0.0518 0.5247 0.048 Uiso 1 1 calc R . .
C23 C 0.7109(6) 0.0308(3) 0.5952(3) 0.0391(13) Uani 1 1 d . . .
H23 H 0.7530 0.0062 0.6396 0.047 Uiso 1 1 calc R . .
C24 C 0.6673(6) 0.1028(3) 0.5994(3) 0.0338(12) Uani 1 1 d . . .
C25 C 0.6855(6) 0.1429(3) 0.6701(3) 0.0356(12) Uani 1 1 d . A .
C26 C 0.7443(7) 0.1123(4) 0.7404(3) 0.0477(15) Uani 1 1 d . . .
H26 H 0.7724 0.0635 0.7437 0.057 Uiso 1 1 calc R . .
C27 C 0.7604(7) 0.1541(4) 0.8042(3) 0.0465(15) Uani 1 1 d . . .
H27 H 0.7990 0.1339 0.8517 0.056 Uiso 1 1 calc R . .
C28 C 0.7204(7) 0.2254(4) 0.7991(4) 0.0514(16) Uani 1 1 d . . .
H28 H 0.7327 0.2539 0.8431 0.062 Uiso 1 1 calc R . .
C29 C 0.6617(8) 0.2562(3) 0.7293(4) 0.0442(15) Uani 1 1 d . A .
H29 H 0.6362 0.3054 0.7264 0.053 Uiso 1 1 calc R . .
C30 C 0.6406(5) 0.2142(3) 0.6634(3) 0.0344(12) Uani 1 1 d . . .
C38 C 0.2901(5) 0.2080(3) 0.4894(3) 0.0344(12) Uani 1 1 d . A .
C39 C 0.1564(6) 0.1809(3) 0.4523(4) 0.0409(14) Uani 1 1 d . . .
C40 C 0.1127(7) 0.1774(4) 0.3745(4) 0.0564(18) Uani 1 1 d . A .
H40 H 0.1658 0.1952 0.3429 0.068 Uiso 1 1 calc R . .
C41 C -0.0121(8) 0.1470(5) 0.3436(5) 0.071(2) Uani 1 1 d . . .
H41 H -0.0442 0.1465 0.2909 0.085 Uiso 1 1 calc R A .
C42 C -0.0879(7) 0.1183(5) 0.3883(6) 0.069(2) Uani 1 1 d . A .
H42 H -0.1710 0.0974 0.3668 0.082 Uiso 1 1 calc R . .
C43 C -0.0417(7) 0.1204(4) 0.4646(5) 0.061(2) Uani 1 1 d . . .
H43 H -0.0930 0.1000 0.4958 0.073 Uiso 1 1 calc R A .
C44 C 0.0780(6) 0.1516(4) 0.4967(4) 0.0497(16) Uani 1 1 d . A .
H44 H 0.1072 0.1532 0.5496 0.060 Uiso 1 1 calc R . .
O1 O 0.1897(6) 0.4302(4) 0.2102(4) 0.078(2) Uani 0.854(7) 1 d PD A 1
C37 C 0.0514(11) 0.4447(9) 0.1841(7) 0.089(5) Uani 0.854(7) 1 d PD A 1
H37A H 0.0352 0.4667 0.1343 0.133 Uiso 0.854(7) 1 calc PR A 1
H37B H 0.0230 0.4778 0.2187 0.133 Uiso 0.854(7) 1 calc PR A 1
H37C H 0.0019 0.3996 0.1814 0.133 Uiso 0.854(7) 1 calc PR A 1
C31 C 0.3195(5) 0.3092(3) 0.4060(3) 0.0380(15) Uani 0.854(7) 1 d PGU A 1
C32 C 0.4017(4) 0.3216(3) 0.3568(3) 0.0420(16) Uani 0.854(7) 1 d PGU A 1
H32A H 0.4876 0.3014 0.3669 0.050 Uiso 0.854(7) 1 calc PR A 1
C33 C 0.3571(5) 0.3637(3) 0.2925(3) 0.0476(17) Uani 0.854(7) 1 d PGU A 1
H33A H 0.4128 0.3721 0.2592 0.057 Uiso 0.854(7) 1 calc PR A 1
C34 C 0.2302(5) 0.3935(3) 0.2775(3) 0.0516(18) Uani 0.854(7) 1 d PGU A 1
C35 C 0.1480(4) 0.3811(3) 0.3267(4) 0.0541(18) Uani 0.854(7) 1 d PGU A 1
H35A H 0.0622 0.4012 0.3165 0.065 Uiso 0.854(7) 1 calc PR A 1
C36 C 0.1926(5) 0.3389(3) 0.3909(3) 0.0479(17) Uani 0.854(7) 1 d PGU A 1
H36A H 0.1369 0.3306 0.4242 0.057 Uiso 0.854(7) 1 calc PR A 1
O1B O 0.110(3) 0.4663(18) 0.2556(18) 0.057(4) Uani 0.146(7) 1 d PDU A 2
C37B C 0.095(6) 0.438(4) 0.181(3) 0.043(7) Uani 0.146(7) 1 d PDU A 2
H37D H 0.0529 0.4747 0.1449 0.065 Uiso 0.146(7) 1 calc PR A 2
H37E H 0.0401 0.3950 0.1754 0.065 Uiso 0.146(7) 1 calc PR A 2
H37F H 0.1816 0.4263 0.1728 0.065 Uiso 0.146(7) 1 calc PR A 2
C31B C 0.304(4) 0.312(2) 0.4138(19) 0.045(4) Uani 0.146(7) 1 d PGU A 2
C32B C 0.352(3) 0.3221(19) 0.349(2) 0.047(4) Uani 0.146(7) 1 d PGU A 2
H32B H 0.4239 0.2939 0.3418 0.056 Uiso 0.146(7) 1 calc PR A 2
C33B C 0.294(4) 0.3734(19) 0.2956(17) 0.046(4) Uani 0.146(7) 1 d PGU A 2
H33B H 0.3269 0.3799 0.2519 0.055 Uiso 0.146(7) 1 calc PR A 2
C34B C 0.188(3) 0.4151(17) 0.3065(18) 0.048(4) Uani 0.146(7) 1 d PGU A 2
C35B C 0.140(3) 0.4054(17) 0.371(2) 0.048(4) Uani 0.146(7) 1 d PGU A 2
H35B H 0.0684 0.4336 0.3784 0.057 Uiso 0.146(7) 1 calc PR A 2
C36B C 0.198(3) 0.354(2) 0.4247(17) 0.047(4) Uani 0.146(7) 1 d PGU A 2
H36B H 0.1653 0.3476 0.4683 0.056 Uiso 0.146(7) 1 calc PR A 2

loop_
_atom_site_aniso_label
_atom_site_aniso_U_11
_atom_site_aniso_U_22
_atom_site_aniso_U_33
_atom_site_aniso_U_23
_atom_site_aniso_U_13
_atom_site_aniso_U_12
Ir1 0.03673(15) 0.02744(14) 0.03198(14) -0.00063(8) 0.01008(10) 0.00176(8)
O2 0.042(2) 0.031(2) 0.039(2) 0.0053(17) 0.0122(18) -0.0012(17)
N1 0.041(3) 0.034(3) 0.037(3) -0.002(2) 0.010(2) 0.006(2)
N2 0.030(2) 0.028(2) 0.032(2) 0.0029(19) 0.0084(19) 0.0005(18)
N3 0.035(3) 0.029(2) 0.035(3) 0.0009(19) 0.007(2) 0.0011(18)
C1 0.048(3) 0.043(3) 0.029(3) -0.010(3) 0.009(3) 0.003(3)
C2 0.049(4) 0.055(4) 0.049(4) -0.005(3) 0.016(3) 0.005(3)
C3 0.066(5) 0.082(6) 0.054(4) -0.016(4) 0.028(4) -0.006(4)
C4 0.046(4) 0.109(7) 0.051(4) -0.025(5) 0.013(3) 0.023(4)
C5 0.066(5) 0.074(5) 0.047(4) -0.022(4) 0.014(4) 0.020(4)
C6 0.055(4) 0.052(4) 0.027(3) -0.006(3) 0.002(3) 0.020(3)
C7 0.077(5) 0.037(4) 0.048(4) -0.005(3) 0.004(4) 0.016(4)
C8 0.064(4) 0.037(3) 0.040(3) -0.004(3) 0.007(3) 0.005(3)
C9 0.050(4) 0.030(3) 0.034(3) 0.000(2) -0.002(3) 0.002(3)
C10 0.035(3) 0.035(3) 0.048(3) 0.009(3) 0.008(3) -0.003(2)
C11 0.059(4) 0.041(4) 0.055(4) 0.000(3) 0.009(3) -0.012(3)
C12 0.051(4) 0.060(5) 0.056(4) 0.011(4) 0.012(3) -0.014(3)
C13 0.042(3) 0.060(4) 0.052(4) 0.001(3) 0.018(3) -0.002(3)
C14 0.038(3) 0.044(3) 0.052(4) 0.000(3) 0.012(3) 0.002(3)
C15 0.046(3) 0.035(3) 0.032(3) 0.004(2) 0.007(3) 0.000(3)
C16 0.033(3) 0.029(3) 0.034(3) -0.001(2) 0.014(2) -0.003(2)
C17 0.049(3) 0.033(3) 0.038(3) 0.002(2) 0.015(3) 0.007(3)
C18 0.051(4) 0.048(4) 0.032(3) 0.001(3) 0.011(3) -0.001(3)
C19 0.047(4) 0.050(4) 0.039(3) -0.007(3) 0.015(3) -0.006(3)
C20 0.047(4) 0.034(3) 0.049(4) -0.010(3) 0.019(3) -0.002(3)
C21 0.029(3) 0.035(3) 0.039(3) -0.007(2) 0.010(2) -0.005(2)
C22 0.045(3) 0.029(3) 0.046(3) -0.002(3) 0.011(3) 0.002(3)
C23 0.035(3) 0.038(3) 0.044(3) 0.002(3) 0.009(3) 0.006(2)
C24 0.038(3) 0.032(3) 0.034(3) 0.003(2) 0.013(2) 0.002(2)
C25 0.040(3) 0.031(3) 0.033(3) 0.002(2) 0.004(2) -0.001(2)
C26 0.064(4) 0.039(3) 0.037(3) 0.006(3) 0.004(3) 0.005(3)
C27 0.056(4) 0.052(4) 0.030(3) 0.002(3) 0.005(3) 0.005(3)
C28 0.065(4) 0.051(4) 0.036(3) -0.003(3) 0.008(3) -0.007(4)
C29 0.056(4) 0.038(3) 0.036(3) -0.005(2) 0.006(3) 0.000(3)
C30 0.037(3) 0.033(3) 0.036(3) -0.003(2) 0.013(2) -0.002(2)
C38 0.035(3) 0.027(3) 0.043(3) -0.006(2) 0.013(2) 0.000(2)
C39 0.039(3) 0.028(3) 0.057(4) 0.000(3) 0.014(3) 0.003(2)
C40 0.045(4) 0.067(5) 0.057(4) 0.000(4) 0.013(3) -0.003(3)
C41 0.054(5) 0.081(6) 0.069(5) -0.010(5) -0.003(4) -0.008(4)
C42 0.035(4) 0.064(5) 0.106(7) -0.011(5) 0.015(4) -0.006(3)
C43 0.043(4) 0.045(4) 0.101(6) 0.000(4) 0.030(4) -0.001(3)
C44 0.039(3) 0.046(4) 0.067(4) 0.003(3) 0.018(3) 0.004(3)
O1 0.060(4) 0.095(5) 0.074(5) 0.050(4) 0.005(3) -0.002(4)
C37 0.061(8) 0.094(10) 0.106(10) 0.057(8) 0.005(6) 0.020(7)
C31 0.041(3) 0.030(3) 0.044(3) 0.006(3) 0.013(3) 0.001(3)
C32 0.032(3) 0.044(3) 0.051(4) 0.008(3) 0.011(3) 0.001(3)
C33 0.044(4) 0.050(4) 0.054(4) 0.016(3) 0.022(3) 0.004(3)
C34 0.049(4) 0.047(4) 0.060(4) 0.019(3) 0.016(3) 0.003(3)
C35 0.043(3) 0.052(4) 0.068(4) 0.024(3) 0.015(3) 0.008(3)
C36 0.037(3) 0.052(4) 0.060(4) 0.020(3) 0.022(3) 0.009(3)
O1B 0.052(7) 0.052(7) 0.066(7) 0.018(6) 0.010(7) 0.009(6)
C37B 0.039(14) 0.041(13) 0.057(14) -0.005(13) 0.026(12) 0.008(13)
C31B 0.039(6) 0.044(6) 0.053(6) 0.020(6) 0.016(6) 0.000(6)
C32B 0.040(6) 0.045(6) 0.057(6) 0.014(6) 0.014(6) 0.009(6)
C33B 0.042(6) 0.042(6) 0.056(6) 0.015(6) 0.017(6) 0.007(6)
C34B 0.041(6) 0.045(6) 0.059(6) 0.016(6) 0.014(6) 0.005(6)
C35B 0.042(6) 0.046(6) 0.056(6) 0.014(6) 0.012(6) 0.004(6)
C36B 0.041(6) 0.043(6) 0.056(6) 0.016(6) 0.011(6) 0.004(6)

loop_
_atom_type_symbol
_atom_type_description
_atom_type_scat_dispersion_real
_atom_type_scat_dispersion_imag
_atom_type_scat_source
C C 0.0033 0.0016 'International Tables Vol C Tables 4.2.6.8 and 6.1.1.4'
H H 0.0000 0.0000 'International Tables Vol C Tables 4.2.6.8 and 6.1.1.4'
N N 0.0061 0.0033 'International Tables Vol C Tables 4.2.6.8 and 6.1.1.4'
O O 0.0106 0.0060 'International Tables Vol C Tables 4.2.6.8 and 6.1.1.4'
Ir Ir -1.4442 7.9887 'International Tables Vol C Tables 4.2.6.8 and 6.1.1.4'

loop_
_geom_angle_atom_site_label_1
_geom_angle_atom_site_label_2
_geom_angle_atom_site_label_3
_geom_angle
C15 Ir1 C30 90.0(2)
C15 Ir1 N1 79.8(2)
C30 Ir1 N1 95.8(2)
C15 Ir1 N2 97.4(2)
C30 Ir1 N2 79.5(2)
N1 Ir1 N2 174.56(18)
C15 Ir1 N3 108.9(2)
C30 Ir1 N3 160.4(2)
N1 Ir1 N3 82.84(18)
N2 Ir1 N3 102.53(17)
C15 Ir1 O2 166.95(19)
C30 Ir1 O2 102.47(19)
N1 Ir1 O2 102.28(17)
N2 Ir1 O2 81.46(15)
N3 Ir1 O2 59.10(16)
C38 O2 Ir1 93.4(3)
C9 N1 C1 119.0(5)
C9 N1 Ir1 115.5(4)
C1 N1 Ir1 125.4(4)
C24 N2 C16 118.1(5)
C24 N2 Ir1 114.0(4)
C16 N2 Ir1 127.8(4)
C38 N3 C31B 121.8(17)
C38 N3 C31 127.4(5)
C31B N3 C31 9.9(16)
C38 N3 Ir1 93.6(4)
C31B N3 Ir1 140.3(18)
C31 N3 Ir1 138.1(4)
N1 C1 C2 120.5(6)
N1 C1 C6 120.3(6)
C2 C1 C6 119.2(6)
C3 C2 C1 120.0(7)
C3 C2 H2 120.0
C1 C2 H2 120.0
C2 C3 C4 121.0(8)
C2 C3 H3 119.5
C4 C3 H3 119.5
C5 C4 C3 119.3(7)
C5 C4 H4 120.3
C3 C4 H4 120.3
C4 C5 C6 122.1(7)
C4 C5 H5 119.0
C6 C5 H5 119.0
C5 C6 C7 123.7(7)
C5 C6 C1 118.3(7)
C7 C6 C1 117.9(6)
C8 C7 C6 120.6(6)
C8 C7 H7 119.7
C6 C7 H7 119.7
C7 C8 C9 119.9(7)
C7 C8 H8 120.0
C9 C8 H8 120.0
N1 C9 C8 121.8(6)
N1 C9 C10 114.1(5)
C8 C9 C10 124.1(6)
C15 C10 C11 121.6(6)
C15 C10 C9 114.6(5)
C11 C10 C9 123.7(6)
C12 C11 C10 118.9(6)
C12 C11 H11 120.6
C10 C11 H11 120.6
C13 C12 C11 120.4(6)
C13 C12 H12 119.8
C11 C12 H12 119.8
C12 C13 C14 120.4(6)
C12 C13 H13 119.8
C14 C13 H13 119.8
C15 C14 C13 121.1(6)
C15 C14 H14 119.4
C13 C14 H14 119.4
C14 C15 C10 117.6(6)
C14 C15 Ir1 126.9(5)
C10 C15 Ir1 115.5(4)
N2 C16 C17 120.2(5)
N2 C16 C21 121.9(5)
C17 C16 C21 117.9(5)
C18 C17 C16 120.2(5)
C18 C17 H17 119.9
C16 C17 H17 119.9
C17 C18 C19 121.8(6)
C17 C18 H18 119.1
C19 C18 H18 119.1
C20 C19 C18 119.1(6)
C20 C19 H19 120.5
C18 C19 H19 120.5
C19 C20 C21 120.4(6)
C19 C20 H20 119.8
C21 C20 H20 119.8
C16 C21 C20 120.6(5)
C16 C21 C22 118.2(5)
C20 C21 C22 121.2(5)
C23 C22 C21 119.1(5)
C23 C22 H22 120.4
C21 C22 H22 120.4
C22 C23 C24 120.5(6)
C22 C23 H23 119.8
C24 C23 H23 119.8
N2 C24 C23 122.2(5)
N2 C24 C25 114.7(5)
C23 C24 C25 123.1(5)
C30 C25 C26 121.7(5)
C30 C25 C24 115.4(5)
C26 C25 C24 122.9(5)
C27 C26 C25 119.3(6)
C27 C26 H26 120.3
C25 C26 H26 120.3
C28 C27 C26 120.2(6)
C28 C27 H27 119.9
C26 C27 H27 119.9
C27 C28 C29 120.7(6)
C27 C28 H28 119.6
C29 C28 H28 119.6
C28 C29 C30 120.3(6)
C28 C29 H29 119.9
C30 C29 H29 119.9
C25 C30 C29 117.7(5)
C25 C30 Ir1 115.3(4)
C29 C30 Ir1 126.7(5)
O2 C38 N3 113.9(5)
O2 C38 C39 117.2(5)
N3 C38 C39 128.9(6)
C44 C39 C40 118.9(6)
C44 C39 C38 118.6(6)
C40 C39 C38 122.1(6)
C39 C40 C41 118.8(7)
C39 C40 H40 120.6
C41 C40 H40 120.6
C42 C41 C40 121.4(8)
C42 C41 H41 119.3
C40 C41 H41 119.3
C43 C42 C41 119.0(7)
C43 C42 H42 120.5
C41 C42 H42 120.5
C42 C43 C44 121.2(7)
C42 C43 H43 119.4
C44 C43 H43 119.4
C43 C44 C39 120.7(7)
C43 C44 H44 119.7
C39 C44 H44 119.7
C34 O1 C37 117.7(8)
O1 C37 H37A 109.5
O1 C37 H37B 109.5
H37A C37 H37B 109.5
O1 C37 H37C 109.5
H37A C37 H37C 109.5
H37B C37 H37C 109.5
C32 C31 C36 120.0
C32 C31 N3 118.2(4)
C36 C31 N3 121.3(4)
C31 C32 C33 120.0
C31 C32 H32A 120.0
C33 C32 H32A 120.0
C34 C33 C32 120.0
C34 C33 H33A 120.0
C32 C33 H33A 120.0
O1 C34 C35 123.2(5)
O1 C34 C33 116.6(5)
C35 C34 C33 120.0
C36 C35 C34 120.0
C36 C35 H35A 120.0
C34 C35 H35A 120.0
C35 C36 C31 120.0
C35 C36 H36A 120.0
C31 C36 H36A 120.0
C37B O1B C34B 107(4)
O1B C37B H37D 109.5
O1B C37B H37E 109.5
H37D C37B H37E 109.5
O1B C37B H37F 109.5
H37D C37B H37F 109.5
H37E C37B H37F 109.5
C32B C31B C36B 120.0
C32B C31B N3 119(2)
C36B C31B N3 121(2)
C31B C32B C33B 120.0
C31B C32B H32B 120.0
C33B C32B H32B 120.0
C34B C33B C32B 120.0
C34B C33B H33B 120.0
C32B C33B H33B 120.0
C33B C34B C35B 120.0
C33B C34B O1B 128(3)
C35B C34B O1B 112(3)
C36B C35B C34B 120.0
C36B C35B H35B 120.0
C34B C35B H35B 120.0
C35B C36B C31B 120.0
C35B C36B H36B 120.0
C31B C36B H36B 120.0

loop_
_geom_bond_atom_site_label_1
_geom_bond_atom_site_label_2
_geom_bond_distance
Ir1 C15 1.975(6)
Ir1 C30 1.990(6)
Ir1 N1 2.063(5)
Ir1 N2 2.095(4)
Ir1 N3 2.205(5)
Ir1 O2 2.229(4)
O2 C38 1.289(7)
N1 C9 1.339(8)
N1 C1 1.383(7)
N2 C24 1.343(7)
N2 C16 1.388(7)
N3 C38 1.321(7)
N3 C31B 1.41(2)
N3 C31 1.428(6)
C1 C2 1.411(9)
C1 C6 1.423(8)
C2 C3 1.374(9)
C2 H2 0.9400
C3 C4 1.408(11)
C3 H3 0.9400
C4 C5 1.357(12)
C4 H4 0.9400
C5 C6 1.405(9)
C5 H5 0.9400
C6 C7 1.406(10)
C7 C8 1.335(10)
C7 H7 0.9400
C8 C9 1.413(8)
C8 H8 0.9400
C9 C10 1.460(9)
C10 C15 1.406(8)
C10 C11 1.409(8)
C11 C12 1.379(10)
C11 H11 0.9400
C12 C13 1.377(10)
C12 H12 0.9400
C13 C14 1.401(9)
C13 H13 0.9400
C14 C15 1.381(8)
C14 H14 0.9400
C16 C17 1.408(8)
C16 C21 1.411(7)
C17 C18 1.372(8)
C17 H17 0.9400
C18 C19 1.399(9)
C18 H18 0.9400
C19 C20 1.366(9)
C19 H19 0.9400
C20 C21 1.412(8)
C20 H20 0.9400
C21 C22 1.418(8)
C22 C23 1.361(8)
C22 H22 0.9400
C23 C24 1.407(8)
C23 H23 0.9400
C24 C25 1.458(8)
C25 C30 1.386(8)
C25 C26 1.402(8)
C26 C27 1.372(8)
C26 H26 0.9400
C27 C28 1.372(9)
C27 H27 0.9400
C28 C29 1.396(9)
C28 H28 0.9400
C29 C30 1.401(8)
C29 H29 0.9400
C38 C39 1.478(8)
C39 C44 1.380(9)
C39 C40 1.386(9)
C40 C41 1.400(10)
C40 H40 0.9400
C41 C42 1.361(11)
C41 H41 0.9400
C42 C43 1.360(12)
C42 H42 0.9400
C43 C44 1.368(10)
C43 H43 0.9400
C44 H44 0.9400
O1 C34 1.376(7)
O1 C37 1.425(11)
C37 H37A 0.9700
C37 H37B 0.9700
C37 H37C 0.9700
C31 C32 1.3900
C31 C36 1.3900
C32 C33 1.3900
C32 H32A 0.9400
C33 C34 1.3900
C33 H33A 0.9400
C34 C35 1.3900
C35 C36 1.3900
C35 H35A 0.9400
C36 H36A 0.9400
O1B C37B 1.422(14)
O1B C34B 1.43(4)
C37B H37D 0.9700
C37B H37E 0.9700
C37B H37F 0.9700
C31B C32B 1.3900
C31B C36B 1.3900
C32B C33B 1.3900
C32B H32B 0.9400
C33B C34B 1.3900
C33B H33B 0.9400
C34B C35B 1.3900
C35B C36B 1.3900
C35B H35B 0.9400
C36B H36B 0.9400

loop_
_geom_torsion_atom_site_label_1
_geom_torsion_atom_site_label_2
_geom_torsion_atom_site_label_3
_geom_torsion_atom_site_label_4
_geom_torsion
C15 Ir1 O2 C38 -23.0(10)
C30 Ir1 O2 C38 173.8(3)
N1 Ir1 O2 C38 74.9(3)
N2 Ir1 O2 C38 -109.1(3)
N3 Ir1 O2 C38 1.1(3)
C15 Ir1 N1 C9 6.6(4)
C30 Ir1 N1 C9 95.6(4)
N2 Ir1 N1 C9 67(2)
N3 Ir1 N1 C9 -104.2(4)
O2 Ir1 N1 C9 -160.3(4)
C15 Ir1 N1 C1 -177.3(5)
C30 Ir1 N1 C1 -88.3(5)
N2 Ir1 N1 C1 -117.2(18)
N3 Ir1 N1 C1 72.0(5)
O2 Ir1 N1 C1 15.8(5)
C15 Ir1 N2 C24 97.6(4)
C30 Ir1 N2 C24 9.0(4)
N1 Ir1 N2 C24 38(2)
N3 Ir1 N2 C24 -151.1(4)
O2 Ir1 N2 C24 -95.5(4)
C15 Ir1 N2 C16 -87.5(4)
C30 Ir1 N2 C16 -176.1(5)
N1 Ir1 N2 C16 -146.9(17)
N3 Ir1 N2 C16 23.8(5)
O2 Ir1 N2 C16 79.4(4)
C15 Ir1 N3 C38 173.3(3)
C30 Ir1 N3 C38 -23.0(7)
N1 Ir1 N3 C38 -110.1(4)
N2 Ir1 N3 C38 70.8(4)
O2 Ir1 N3 C38 -1.1(3)
C15 Ir1 N3 C31B -32(2)
C30 Ir1 N3 C31B 131(3)
N1 Ir1 N3 C31B 44(2)
N2 Ir1 N3 C31B -135(2)
O2 Ir1 N3 C31B 153(2)
C15 Ir1 N3 C31 -17.6(6)
C30 Ir1 N3 C31 146.1(7)
N1 Ir1 N3 C31 59.0(6)
N2 Ir1 N3 C31 -120.1(6)
O2 Ir1 N3 C31 168.0(6)
C9 N1 C1 C2 -170.4(6)
Ir1 N1 C1 C2 13.6(8)
C9 N1 C1 C6 8.5(8)
Ir1 N1 C1 C6 -167.5(4)
N1 C1 C2 C3 -176.7(6)
C6 C1 C2 C3 4.4(10)
C1 C2 C3 C4 -0.9(11)
C2 C3 C4 C5 -1.6(12)
C3 C4 C5 C6 0.5(11)
C4 C5 C6 C7 -174.1(7)
C4 C5 C6 C1 3.0(10)
N1 C1 C6 C5 175.7(6)
C2 C1 C6 C5 -5.4(9)
N1 C1 C6 C7 -7.1(9)
C2 C1 C6 C7 171.9(6)
C5 C6 C7 C8 178.2(7)
C1 C6 C7 C8 1.1(10)
C6 C7 C8 C9 3.2(10)
C1 N1 C9 C8 -4.0(8)
Ir1 N1 C9 C8 172.3(4)
C1 N1 C9 C10 178.0(5)
Ir1 N1 C9 C10 -5.7(7)
C7 C8 C9 N1 -1.9(9)
C7 C8 C9 C10 175.9(6)
N1 C9 C10 C15 0.6(8)
C8 C9 C10 C15 -177.3(6)
N1 C9 C10 C11 -176.0(6)
C8 C9 C10 C11 6.1(10)
C15 C10 C11 C12 2.3(10)
C9 C10 C11 C12 178.6(6)
C10 C11 C12 C13 -2.1(10)
C11 C12 C13 C14 0.2(11)
C12 C13 C14 C15 1.7(10)
C13 C14 C15 C10 -1.6(9)
C13 C14 C15 Ir1 176.1(5)
C11 C10 C15 C14 -0.4(9)
C9 C10 C15 C14 -177.0(6)
C11 C10 C15 Ir1 -178.4(5)
C9 C10 C15 Ir1 5.0(7)
C30 Ir1 C15 C14 80.3(6)
N1 Ir1 C15 C14 176.2(6)
N2 Ir1 C15 C14 0.9(6)
N3 Ir1 C15 C14 -105.1(6)
O2 Ir1 C15 C14 -83.3(11)
C30 Ir1 C15 C10 -101.9(5)
N1 Ir1 C15 C10 -6.1(4)
N2 Ir1 C15 C10 178.7(4)
N3 Ir1 C15 C10 72.7(5)
O2 Ir1 C15 C10 94.5(9)
C24 N2 C16 C17 -179.3(5)
Ir1 N2 C16 C17 6.0(7)
C24 N2 C16 C21 2.0(7)
Ir1 N2 C16 C21 -172.8(4)
N2 C16 C17 C18 -178.4(5)
C21 C16 C17 C18 0.4(8)
C16 C17 C18 C19 0.1(9)
C17 C18 C19 C20 -1.3(10)
C18 C19 C20 C21 1.8(9)
N2 C16 C21 C20 178.9(5)
C17 C16 C21 C20 0.1(8)
N2 C16 C21 C22 -1.4(8)
C17 C16 C21 C22 179.8(5)
C19 C20 C21 C16 -1.3(9)
C19 C20 C21 C22 179.1(5)
C16 C21 C22 C23 0.3(8)
C20 C21 C22 C23 180.0(5)
C21 C22 C23 C24 0.1(9)
C16 N2 C24 C23 -1.5(8)
Ir1 N2 C24 C23 173.9(4)
C16 N2 C24 C25 178.2(5)
Ir1 N2 C24 C25 -6.4(6)
C22 C23 C24 N2 0.5(9)
C22 C23 C24 C25 -179.2(5)
N2 C24 C25 C30 -1.8(7)
C23 C24 C25 C30 177.8(5)
N2 C24 C25 C26 178.2(6)
C23 C24 C25 C26 -2.1(9)
C30 C25 C26 C27 -1.3(10)
C24 C25 C26 C27 178.6(6)
C25 C26 C27 C28 -0.6(10)
C26 C27 C28 C29 0.7(11)
C27 C28 C29 C30 1.1(11)
C26 C25 C30 C29 3.1(9)
C24 C25 C30 C29 -176.9(5)
C26 C25 C30 Ir1 -170.4(5)
C24 C25 C30 Ir1 9.7(7)
C28 C29 C30 C25 -2.9(10)
C28 C29 C30 Ir1 169.7(5)
C15 Ir1 C30 C25 -107.5(5)
N1 Ir1 C30 C25 172.7(4)
N2 Ir1 C30 C25 -9.9(4)
N3 Ir1 C30 C25 87.9(7)
O2 Ir1 C30 C25 68.8(4)
C15 Ir1 C30 C29 79.7(6)
N1 Ir1 C30 C29 0.0(6)
N2 Ir1 C30 C29 177.3(6)
N3 Ir1 C30 C29 -84.9(8)
O2 Ir1 C30 C29 -104.0(5)
Ir1 O2 C38 N3 -1.8(5)
Ir1 O2 C38 C39 176.4(4)
C31B N3 C38 O2 -159(2)
C31 N3 C38 O2 -169.0(5)
Ir1 N3 C38 O2 1.8(5)
C31B N3 C38 C39 23(2)
C31 N3 C38 C39 13.1(10)
Ir1 N3 C38 C39 -176.1(5)
O2 C38 C39 C44 28.1(8)
N3 C38 C39 C44 -154.1(6)
O2 C38 C39 C40 -145.5(6)
N3 C38 C39 C40 32.3(9)
C44 C39 C40 C41 2.6(10)
C38 C39 C40 C41 176.2(6)
C39 C40 C41 C42 -2.8(12)
C40 C41 C42 C43 1.0(13)
C41 C42 C43 C44 0.9(12)
C42 C43 C44 C39 -1.1(11)
C40 C39 C44 C43 -0.7(10)
C38 C39 C44 C43 -174.5(6)
C38 N3 C31 C32 -137.0(5)
C31B N3 C31 C32 165(12)
Ir1 N3 C31 C32 56.7(7)
C38 N3 C31 C36 35.1(8)
C31B N3 C31 C36 -23(11)
Ir1 N3 C31 C36 -131.2(5)
C36 C31 C32 C33 0.0
N3 C31 C32 C33 172.2(6)
C31 C32 C33 C34 0.0
C37 O1 C34 C35 -11.2(12)
C37 O1 C34 C33 164.1(9)
C32 C33 C34 O1 -175.5(6)
C32 C33 C34 C35 0.0
O1 C34 C35 C36 175.2(7)
C33 C34 C35 C36 0.0
C34 C35 C36 C31 0.0
C32 C31 C36 C35 0.0
N3 C31 C36 C35 -172.0(6)
C38 N3 C31B C32B -127.2(19)
C31 N3 C31B C32B 1(10)
Ir1 N3 C31B C32B 83(3)
C38 N3 C31B C36B 51(3)
C31 N3 C31B C36B 179(13)
Ir1 N3 C31B C36B -99(3)
C36B C31B C32B C33B 0.0
N3 C31B C32B C33B 178(4)
C31B C32B C33B C34B 0.0
C32B C33B C34B C35B 0.0
C32B C33B C34B O1B -175(4)
C37B O1B C34B C33B 36(5)
C37B O1B C34B C35B -139(4)
C33B C34B C35B C36B 0.0
O1B C34B C35B C36B 176(3)
C34B C35B C36B C31B 0.0
C32B C31B C36B C35B 0.0
N3 C31B C36B C35B -178(4)
